data_4345393
loop_
_publ_author_name
'Ueno, Takahiro'
'Fujinami, Takeshi'
'Matsumoto, Naohide'
'Furusawa, Masaki'
'Irie, Ryo'
'Re, Nazzareno'
'Kanetomo, Takuya'
'Ishida, Takayuki'
'Sunatsuki, Yukinari'

_publ_section_title
;
 Circular and Chainlike Copper(II)-Lanthanide(III) Complexes Generated by
 Assembly Reactions of Racemic and Chiral Copper(II) Cross-Linking Ligand
 Complexes with Ln(III)(NO3)3&#x00B7;6H2O (Ln(III) = Gd(III), Tb(III),
 Dy(III)).
;
_journal_issue 3
_journal_name_full 'Inorganic chemistry'
_journal_page_first 1679
_journal_page_last 1695
_journal_paper_doi 10.1021/acs.inorgchem.6b02668
_journal_volume 56
_journal_year 2017
_chemical_absolute_configuration 'CHOOSE rm ad rmad syn or unk'
_chemical_formula_moiety 'C34 H31 Cu N6 O10 Tb'
_chemical_formula_sum 'C34 H31 Cu N6 O10 Tb'
_chemical_formula_weight 906.12
_space_group_crystal_system orthorhombic
_space_group_IT_number 19
_space_group_name_Hall 'P 2ac 2ab'
_space_group_name_H-M_alt 'P 21 21 21'
_symmetry_space_group_name_Hall 'P 2ac 2ab'
_symmetry_space_group_name_H-M 'P 21 21 21'
_atom_sites_solution_hydrogens geom
_atom_sites_solution_primary direct
_atom_sites_solution_secondary difmap
_cell_angle_alpha 90.0000
_cell_angle_beta 90.0000
_cell_angle_gamma 90.0000
_cell_formula_units_Z 4
_cell_length_a 13.478(4)
_cell_length_b 15.682(5)
_cell_length_c 15.861(4)
_cell_measurement_reflns_used 10825
_cell_measurement_temperature 120
_cell_measurement_theta_max 27.50
_cell_measurement_theta_min 3.00
_cell_volume 3352.4(17)
_computing_cell_refinement 'CrystalClear-SM Expert 2.0 r16'
_computing_data_collection 'CrystalClear-SM Expert 2.0 r16 (Rigaku, 2014)'
_computing_data_reduction 'CrystalClear-SM Expert 2.0 r16'
_computing_molecular_graphics 'CrystalStructure 4.1'
_computing_publication_material 'CrystalStructure 4.1 (Rigaku, 2014)'
_computing_structure_refinement 'SHELXL2013 (Sheldrick, 2008)'
_computing_structure_solution 'SIR2011 (Burla, et al., 2012)'
_diffrn_ambient_temperature 120
_diffrn_detector_area_resol_mean 7.111
_diffrn_measured_fraction_theta_full 0.997
_diffrn_measured_fraction_theta_max 0.998
_diffrn_measurement_device_type 'Rigaku Saturn724'
_diffrn_measurement_method \w
_diffrn_radiation_type 'Mo K\a'
_diffrn_radiation_wavelength 0.71075
_diffrn_reflns_av_R_equivalents 0.0370
_diffrn_reflns_Laue_measured_fraction_full 0.997
_diffrn_reflns_Laue_measured_fraction_max 0.998
_diffrn_reflns_limit_h_max 17
_diffrn_reflns_limit_h_min -17
_diffrn_reflns_limit_k_max 20
_diffrn_reflns_limit_k_min -20
_diffrn_reflns_limit_l_max 20
_diffrn_reflns_limit_l_min -20
_diffrn_reflns_number 33787
_diffrn_reflns_point_group_measured_fraction_full 0.998
_diffrn_reflns_point_group_measured_fraction_max 0.998
_diffrn_reflns_theta_full 25.242
_diffrn_reflns_theta_max 27.485
_diffrn_reflns_theta_min 3.006
_diffrn_standards_number 0
_exptl_absorpt_coefficient_mu 2.792
_exptl_absorpt_correction_T_max 0.846
_exptl_absorpt_correction_T_min 0.642
_exptl_absorpt_correction_type numerical
_exptl_absorpt_process_details 'NUMABS (Rigaku, 1999)'
_exptl_crystal_colour red
_exptl_crystal_density_diffrn 1.795
_exptl_crystal_density_method 'not measured'
_exptl_crystal_description prism
_exptl_crystal_F_000 1804.00
_exptl_crystal_size_max 0.170
_exptl_crystal_size_mid 0.080
_exptl_crystal_size_min 0.060
_refine_diff_density_max 0.63
_refine_diff_density_min -1.01
_refine_ls_abs_structure_details
;
 Flack x determined using 3070 quotients [(I+)-(I-)]/[(I+)+(I-)]
 (Parsons and Flack (2004), Acta Cryst. A60, s61).
;
_refine_ls_abs_structure_Flack -0.015(3)
_refine_ls_extinction_method none
_refine_ls_goodness_of_fit_ref 1.142
_refine_ls_hydrogen_treatment constr
_refine_ls_number_parameters 472
_refine_ls_number_reflns 7679
_refine_ls_number_restraints 0
_refine_ls_R_factor_all 0.0206
_refine_ls_R_factor_gt 0.0188
_refine_ls_shift/su_max 0.002
_refine_ls_structure_factor_coef Fsqd
_refine_ls_weighting_details 'w = 1/[\s^2^(Fo^2^)+(0.0335P)^2^+0.0000P] where P=(Fo^2^+2Fc^2^)/3'
_refine_ls_weighting_scheme calc
_refine_ls_wR_factor_gt 0.0595
_refine_ls_wR_factor_ref 0.0676
_reflns_number_gt 7236
_reflns_number_total 7679
_reflns_threshold_expression F^2^>2.0\s(F^2^)
_cod_data_source_file ic6b02668_si_005.cif
_cod_data_source_block 20150121ys
_cod_database_code 4345393
_shelxl_res_file
;
TITL 20150121ys
CELL  0.71075 13.47800 15.68200 15.86100 90.00000 90.00000 90.00000
ZERR  4 0.00400 0.00500 0.00400 0.00000 0.00000 0.00000
LATT -1
SYMM .50+X, .50-Y,    -Z
SYMM    -X, .50+Y, .50-Z
SYMM .50-X,    -Y, .50+Z
SFAC C H CU N O TB
UNIT 136 124 4 24 40 4
L.S. 10
FMAP 2
PLAN -25
WPDB -2
HTAB
BOND $H
CONF
LIST 4
TEMP -153.0
ACTA
SIZE 0.170 0.080 0.060
WGHT    0.033500
FVAR       0.98875
TB1   6    0.529483    0.595959    0.132003    11.00000    0.01335    0.00815 =
         0.01225    0.00010   -0.00063   -0.00074
CU1   3    0.628272    0.741752    0.257526    11.00000    0.01341    0.00830 =
         0.01344   -0.00102   -0.00290    0.00245
O1    5    0.549341    0.747456    0.158096    11.00000    0.01572    0.00725 =
         0.01517    0.00056   -0.00288    0.00121
O2    5    0.662191    0.630684    0.216241    11.00000    0.01445    0.00961 =
         0.01704   -0.00166   -0.00382    0.00436
O3    5    0.514846    0.975099    0.306172    11.00000    0.01816    0.00999 =
         0.01506   -0.00059   -0.00045    0.00368
O4    5    0.692780    0.500393    0.124801    11.00000    0.01864    0.01099 =
         0.01793   -0.00284   -0.00243    0.00369
O5    5    0.463554    0.635152    0.276535    11.00000    0.01990    0.01796 =
         0.01905    0.00075   -0.00028   -0.00012
O6    5    0.365705    0.643089    0.169571    11.00000    0.01639    0.02068 =
         0.02081   -0.00500    0.00017    0.00181
O7    5    0.310242    0.674271    0.294452    11.00000    0.02392    0.04364 =
         0.03919   -0.01502    0.01599    0.00150
O8    5    0.422808    0.613628    0.009927    11.00000    0.02402    0.02184 =
         0.01782   -0.00381   -0.00451    0.00174
O9    5    0.507078    0.496691    0.011474    11.00000    0.02643    0.01418 =
         0.01559   -0.00083   -0.00116   -0.00128
O10   5    0.405068    0.522280   -0.092453    11.00000    0.02927    0.03716 =
         0.01859   -0.00927   -0.00527   -0.00522
N1    4    0.600990    0.851982    0.299549    11.00000    0.01306    0.01062 =
         0.01291   -0.00064   -0.00310    0.00098
N2    4    0.713906    0.729906    0.353722    11.00000    0.01351    0.01193 =
         0.01388   -0.00042   -0.00121    0.00041
N3    4    0.377526    0.651376    0.248923    11.00000    0.02216    0.01289 =
         0.02517   -0.00259    0.00473   -0.00196
N4    4    0.444035    0.543543   -0.026230    11.00000    0.01997    0.02473 =
         0.01184   -0.00190    0.00157   -0.00532
N5    4    0.634730    0.648156    0.007899    11.00000    0.01985    0.01775 =
         0.02198   -0.00095    0.00178   -0.00079
N6    4    0.956970    0.767386    0.177192    11.00000    0.07651    0.06071 =
         0.03425    0.00781   -0.00657    0.00134
C1    1    0.501623    0.818047    0.133031    11.00000    0.01085    0.00915 =
         0.01504    0.00313    0.00009   -0.00075
C2    1    0.460710    0.817362    0.051504    11.00000    0.01648    0.01122 =
         0.01753   -0.00151   -0.00242    0.00016
AFIX  43
H2    2    0.469285    0.768336    0.017083    11.00000   -1.20000
AFIX   0
C3    1    0.408263    0.886262    0.020092    11.00000    0.02138    0.01675 =
         0.01893    0.00094   -0.00649    0.00028
AFIX  43
H3    2    0.381301    0.884432   -0.035218    11.00000   -1.20000
AFIX   0
C4    1    0.395430    0.957826    0.069923    11.00000    0.02579    0.01488 =
         0.02359    0.00363   -0.01077    0.00553
AFIX  43
H4    2    0.358633    1.005161    0.049443    11.00000   -1.20000
AFIX   0
C5    1    0.436421    0.959927    0.149476    11.00000    0.02134    0.01073 =
         0.02229   -0.00018   -0.00601    0.00547
AFIX  43
H5    2    0.427108    1.009512    0.182963    11.00000   -1.20000
AFIX   0
C6    1    0.491373    0.891914    0.183176    11.00000    0.01371    0.00829 =
         0.01484    0.00172   -0.00047    0.00028
C7    1    0.536959    0.906628    0.267629    11.00000    0.01284    0.00868 =
         0.01495    0.00121    0.00187   -0.00267
C8    1    0.651119    0.875117    0.378580    11.00000    0.01522    0.00996 =
         0.01063   -0.00055   -0.00261    0.00065
AFIX  13
H8    2    0.600031    0.899354    0.417518    11.00000   -1.20000
AFIX   0
C9    1    0.732272    0.942008    0.367395    11.00000    0.01113    0.00974 =
         0.01769   -0.00083   -0.00207    0.00160
C10   1    0.768626    0.967049    0.290669    11.00000    0.02136    0.01814 =
         0.01878   -0.00290    0.00132   -0.00053
AFIX  43
H10   2    0.742465    0.942962    0.240409    11.00000   -1.20000
AFIX   0
C11   1    0.843675    1.027594    0.286169    11.00000    0.02327    0.02169 =
         0.02594    0.00232    0.00760   -0.00060
AFIX  43
H11   2    0.868524    1.044440    0.232651    11.00000   -1.20000
AFIX   0
C12   1    0.882579    1.063551    0.358146    11.00000    0.01809    0.01989 =
         0.03939   -0.00038    0.00030   -0.00492
AFIX  43
H12   2    0.934287    1.104544    0.354401    11.00000   -1.20000
AFIX   0
C13   1    0.845699    1.039447    0.435895    11.00000    0.02280    0.01852 =
         0.02997   -0.00367   -0.00604   -0.00342
AFIX  43
H13   2    0.871571    1.064202    0.485946    11.00000   -1.20000
AFIX   0
C14   1    0.770679    0.978905    0.440582    11.00000    0.01593    0.01689 =
         0.01769   -0.00316   -0.00359    0.00153
AFIX  43
H14   2    0.745278    0.962455    0.494034    11.00000   -1.20000
AFIX   0
C15   1    0.692767    0.792196    0.420025    11.00000    0.01583    0.00928 =
         0.01329   -0.00057   -0.00213    0.00150
AFIX  13
H15   2    0.756311    0.806485    0.449347    11.00000   -1.20000
AFIX   0
C16   1    0.621614    0.755066    0.484023    11.00000    0.01378    0.01201 =
         0.01440    0.00273    0.00033    0.00291
C17   1    0.554123    0.692515    0.465322    11.00000    0.02292    0.02499 =
         0.01888    0.00094   -0.00146   -0.00490
AFIX  43
H17   2    0.551779    0.669976    0.409763    11.00000   -1.20000
AFIX   0
C18   1    0.489088    0.661366    0.525824    11.00000    0.02266    0.02686 =
         0.03539    0.00566    0.00266   -0.00485
AFIX  43
H18   2    0.443039    0.617847    0.511510    11.00000   -1.20000
AFIX   0
C19   1    0.491350    0.693735    0.607028    11.00000    0.02651    0.03040 =
         0.02910    0.01310    0.00949    0.00840
AFIX  43
H19   2    0.447308    0.672337    0.648732    11.00000   -1.20000
AFIX   0
C20   1    0.558464    0.757655    0.626939    11.00000    0.03540    0.02776 =
         0.02059    0.00651    0.00638    0.01064
AFIX  43
H20   2    0.560448    0.780561    0.682362    11.00000   -1.20000
AFIX   0
C21   1    0.622495    0.787896    0.565723    11.00000    0.02813    0.01695 =
         0.01840   -0.00029   -0.00108    0.00061
AFIX  43
H21   2    0.668027    0.831952    0.579619    11.00000   -1.20000
AFIX   0
C22   1    0.785117    0.675792    0.361132    11.00000    0.01283    0.01298 =
         0.01678    0.00268   -0.00082   -0.00149
AFIX  43
H22   2    0.828822    0.682779    0.407613    11.00000   -1.20000
AFIX   0
C23   1    0.804195    0.605621    0.305044    11.00000    0.01107    0.01164 =
         0.01718    0.00222    0.00130    0.00037
C24   1    0.886551    0.553106    0.320915    11.00000    0.01213    0.01809 =
         0.02282    0.00012   -0.00292    0.00186
AFIX  43
H24   2    0.930127    0.566464    0.366102    11.00000   -1.20000
AFIX   0
C25   1    0.904602    0.483331    0.272299    11.00000    0.01378    0.01996 =
         0.03036   -0.00070   -0.00209    0.00646
AFIX  43
H25   2    0.960971    0.448825    0.283662    11.00000   -1.20000
AFIX   0
C26   1    0.841087    0.461700    0.205651    11.00000    0.01842    0.01489 =
         0.02402   -0.00379    0.00136    0.00474
AFIX  43
H26   2    0.853712    0.412479    0.172424    11.00000   -1.20000
AFIX   0
C27   1    0.760665    0.512295    0.188980    11.00000    0.01407    0.01267 =
         0.01532    0.00188   -0.00009   -0.00053
C28   1    0.741572    0.585277    0.237112    11.00000    0.01008    0.01147 =
         0.01665    0.00402    0.00162    0.00020
C29   1    0.706390    0.427316    0.069708    11.00000    0.02513    0.01282 =
         0.01799   -0.00689    0.00208    0.00368
AFIX  23
H29A  2    0.778234    0.417313    0.061279    11.00000   -1.20000
H29B  2    0.676573    0.439781    0.014012    11.00000   -1.20000
AFIX   0
C30   1    0.660195    0.349019    0.105069    11.00000    0.02697    0.01431 =
         0.03350   -0.00626    0.00818    0.00051
AFIX 137
H30A  2    0.587882    0.355534    0.105545    11.00000   -1.20000
H30B  2    0.684003    0.340084    0.162777    11.00000   -1.20000
H30C  2    0.678246    0.299821    0.070194    11.00000   -1.20000
AFIX   0
C31   1    0.666521    0.671975   -0.054428    11.00000    0.01520    0.02024 =
         0.02458    0.00107    0.00074   -0.00102
C32   1    0.705608    0.704582   -0.132893    11.00000    0.02858    0.03153 =
         0.02589    0.00645    0.00388   -0.00670
AFIX 137
H32A  2    0.737628    0.759765   -0.122870    11.00000   -1.20000
H32B  2    0.651346    0.711776   -0.173401    11.00000   -1.20000
H32C  2    0.754360    0.664320   -0.155625    11.00000   -1.20000
AFIX   0
C33   1    0.881199    0.778268    0.148035    11.00000    0.06561    0.02951 =
         0.02202   -0.00465    0.01026   -0.01693
C34   1    0.785587    0.792424    0.109465    11.00000    0.03257    0.05217 =
         0.05207   -0.02104    0.01538   -0.02299
AFIX 137
H34A  2    0.748411    0.834476    0.142495    11.00000   -1.20000
H34B  2    0.748591    0.738653    0.107792    11.00000   -1.20000
H34C  2    0.794856    0.813754    0.051925    11.00000   -1.20000
AFIX   0
HKLF 4
 
REM  20150121ys
REM R1 =  0.0188 for    7236 Fo > 4sig(Fo)  and  0.0206 for all    7679 data
REM    472 parameters refined using      0 restraints
 
END  
     
WGHT      0.0335      0.0000 

REM Instructions for potential hydrogen bonds
HTAB C2 O8
EQIV $1 -x+1, y+1/2, -z+1/2
HTAB C8 O9_$1
HTAB C29 O9
EQIV $2 x+1/2, -y+3/2, -z
HTAB C32 O6_$2
EQIV $3 x-1/2, -y+3/2, -z
HTAB C32 N6_$3
HTAB C34 N5
HTAB C34 O8_$2

REM Highest difference peak  0.630,  deepest hole -1.010,  1-sigma level  0.181
Q1    1   0.4690  0.7138  0.3677  11.00000  0.05    0.63
Q2    1   0.7018  0.9047  0.3701  11.00000  0.05    0.50
Q3    1   0.4099  0.5973  0.1322  11.00000  0.05    0.46
Q4    1   0.6373  0.8765  0.3536  11.00000  0.05    0.44
Q5    1   0.7857  0.5994  0.2652  11.00000  0.05    0.44
Q6    1   0.6225  0.3573  0.1174  11.00000  0.05    0.42
Q7    1   0.6922  0.9519  0.2408  11.00000  0.05    0.42
Q8    1   0.6830  0.3176  0.1295  11.00000  0.05    0.42
Q9    1   0.8438  0.5951  0.3078  11.00000  0.05    0.41
Q10   1   0.5550  0.8548  0.2948  11.00000  0.05    0.39
Q11   1   0.6692  0.3986  0.1046  11.00000  0.05    0.39
Q12   1   0.7849  0.6341  0.3333  11.00000  0.05    0.38
Q13   1   0.9242  1.1214  0.3659  11.00000  0.05    0.38
Q14   1   0.7030  0.7671  0.3837  11.00000  0.05    0.37
Q15   1   0.6314  0.4538  0.0089  11.00000  0.05    0.37
Q16   1   0.8460  1.0569  0.3261  11.00000  0.05    0.37
Q17   1   0.6932  0.3767  0.1413  11.00000  0.05    0.37
Q18   1   0.6981  0.4590  0.0995  11.00000  0.05    0.37
Q19   1   0.6475  0.4179  0.0774  11.00000  0.05    0.37
Q20   1   0.6826  0.7865  0.4449  11.00000  0.05    0.36
Q21   1   0.7293  0.4270  0.0596  11.00000  0.05    0.36
Q22   1   0.8478  1.1440  0.3232  11.00000  0.05    0.36
Q23   1   0.8582  0.6340  0.1417  11.00000  0.05    0.36
Q24   1   0.6730  0.8368  0.3921  11.00000  0.05    0.36
Q25   1   0.6399  0.8754  0.4075  11.00000  0.05    0.36
;

loop_
_symmetry_equiv_pos_site_id
_space_group_symop_operation_xyz
1 +X,+Y,+Z
2 1/2+X,1/2-Y,-Z
3 -X,1/2+Y,1/2-Z
4 1/2-X,-Y,1/2+Z

loop_
_atom_site_label
_atom_site_type_symbol
_atom_site_fract_x
_atom_site_fract_y
_atom_site_fract_z
_atom_site_U_iso_or_equiv
_atom_site_adp_type
_atom_site_occupancy
_atom_site_site_symmetry_multiplicity
_atom_site_calc_flag
_atom_site_refinement_flags
Tb1 Tb 0.52948(2) 0.59596(2) 0.13200(2) 0.01125(7) Uani 1 4 d .
Cu1 Cu 0.62827(5) 0.74175(4) 0.25753(4) 0.01172(13) Uani 1 4 d .
O1 O 0.5493(3) 0.7475(2) 0.1581(2) 0.0127(7) Uani 1 4 d .
O2 O 0.6622(3) 0.6307(2) 0.2162(2) 0.0137(7) Uani 1 4 d .
O3 O 0.5149(3) 0.9751(2) 0.3062(2) 0.0144(7) Uani 1 4 d .
O4 O 0.6928(3) 0.5004(2) 0.1248(2) 0.0159(7) Uani 1 4 d .
O5 O 0.4636(3) 0.6351(2) 0.2765(2) 0.0190(8) Uani 1 4 d .
O6 O 0.3657(3) 0.6431(3) 0.1696(2) 0.0193(8) Uani 1 4 d .
O7 O 0.3102(3) 0.6743(3) 0.2944(3) 0.0356(12) Uani 1 4 d .
O8 O 0.4228(3) 0.6136(3) 0.0099(2) 0.0212(9) Uani 1 4 d .
O9 O 0.5071(3) 0.4967(2) 0.0115(2) 0.0187(8) Uani 1 4 d .
O10 O 0.4051(3) 0.5223(3) -0.0925(3) 0.0283(10) Uani 1 4 d .
N1 N 0.6010(3) 0.8520(3) 0.2995(3) 0.0122(9) Uani 1 4 d .
N2 N 0.7139(3) 0.7299(3) 0.3537(3) 0.0131(9) Uani 1 4 d .
N3 N 0.3775(4) 0.6514(3) 0.2489(3) 0.0201(10) Uani 1 4 d .
N4 N 0.4440(3) 0.5435(3) -0.0262(3) 0.0188(10) Uani 1 4 d .
N5 N 0.6347(4) 0.6482(3) 0.0079(3) 0.0199(10) Uani 1 4 d .
N6 N 0.9570(7) 0.7674(5) 0.1772(4) 0.057(2) Uani 1 4 d .
C1 C 0.5016(3) 0.8181(3) 0.1330(4) 0.0117(9) Uani 1 4 d .
C2 C 0.4607(4) 0.8174(3) 0.0515(3) 0.0151(10) Uani 1 4 d .
C3 C 0.4083(4) 0.8863(3) 0.0201(4) 0.0190(11) Uani 1 4 d .
C4 C 0.3954(4) 0.9578(4) 0.0699(4) 0.0214(12) Uani 1 4 d .
C5 C 0.4364(4) 0.9599(4) 0.1495(3) 0.0181(11) Uani 1 4 d .
C6 C 0.4914(4) 0.8919(3) 0.1832(3) 0.0123(10) Uani 1 4 d .
C7 C 0.5370(4) 0.9066(3) 0.2676(3) 0.0122(9) Uani 1 4 d .
C8 C 0.6511(4) 0.8751(3) 0.3786(3) 0.0119(10) Uani 1 4 d .
C9 C 0.7323(3) 0.9420(3) 0.3674(4) 0.0129(9) Uani 1 4 d .
C10 C 0.7686(4) 0.9670(4) 0.2907(4) 0.0194(12) Uani 1 4 d .
C11 C 0.8437(4) 1.0276(4) 0.2862(4) 0.0236(13) Uani 1 4 d .
C12 C 0.8826(4) 1.0636(4) 0.3582(4) 0.0258(13) Uani 1 4 d .
C13 C 0.8457(4) 1.0395(4) 0.4359(4) 0.0238(13) Uani 1 4 d .
C14 C 0.7707(4) 0.9789(4) 0.4406(4) 0.0168(11) Uani 1 4 d .
C15 C 0.6928(4) 0.7922(3) 0.4200(3) 0.0128(10) Uani 1 4 d .
C16 C 0.6216(4) 0.7551(3) 0.4840(3) 0.0134(10) Uani 1 4 d .
C17 C 0.5541(4) 0.6925(4) 0.4653(4) 0.0223(13) Uani 1 4 d .
C18 C 0.4891(4) 0.6614(4) 0.5258(4) 0.0283(14) Uani 1 4 d .
C19 C 0.4914(4) 0.6937(4) 0.6070(4) 0.0287(14) Uani 1 4 d .
C20 C 0.5585(4) 0.7577(4) 0.6269(4) 0.0279(13) Uani 1 4 d .
C21 C 0.6225(4) 0.7879(4) 0.5657(4) 0.0212(12) Uani 1 4 d .
C22 C 0.7851(4) 0.6758(3) 0.3611(4) 0.0142(10) Uani 1 4 d .
C23 C 0.8042(4) 0.6056(3) 0.3050(3) 0.0133(10) Uani 1 4 d .
C24 C 0.8865(4) 0.5531(4) 0.3209(4) 0.0177(11) Uani 1 4 d .
C25 C 0.9046(4) 0.4833(4) 0.2723(4) 0.0214(12) Uani 1 4 d .
C26 C 0.8411(4) 0.4617(4) 0.2057(4) 0.0191(12) Uani 1 4 d .
C27 C 0.7607(4) 0.5123(3) 0.1890(3) 0.0140(10) Uani 1 4 d .
C28 C 0.7416(4) 0.5853(3) 0.2371(3) 0.0127(10) Uani 1 4 d .
C29 C 0.7064(4) 0.4273(3) 0.0697(4) 0.0186(12) Uani 1 4 d .
C30 C 0.6602(4) 0.3490(4) 0.1051(4) 0.0249(13) Uani 1 4 d .
C31 C 0.6665(4) 0.6720(4) -0.0544(4) 0.0200(12) Uani 1 4 d .
C32 C 0.7056(4) 0.7046(4) -0.1329(4) 0.0287(13) Uani 1 4 d .
C33 C 0.8812(7) 0.7783(5) 0.1480(4) 0.0390(18) Uani 1 4 d .
C34 C 0.7856(5) 0.7924(5) 0.1095(5) 0.046(2) Uani 1 4 d .
H2 H 0.46929 0.76834 0.01708 0.0181 Uiso 1 4 calc R
H3 H 0.3813 0.88443 -0.03522 0.0228 Uiso 1 4 calc R
H4 H 0.35863 1.00516 0.04944 0.0257 Uiso 1 4 calc R
H5 H 0.42711 1.00951 0.18296 0.0217 Uiso 1 4 calc R
H8 H 0.60003 0.89935 0.41752 0.0143 Uiso 1 4 calc R
H10 H 0.74247 0.94296 0.24041 0.0233 Uiso 1 4 calc R
H11 H 0.86852 1.04444 0.23265 0.0284 Uiso 1 4 calc R
H12 H 0.93429 1.10454 0.3544 0.0309 Uiso 1 4 calc R
H13 H 0.87157 1.0642 0.48595 0.0285 Uiso 1 4 calc R
H14 H 0.74528 0.96245 0.49403 0.0202 Uiso 1 4 calc R
H15 H 0.75631 0.80649 0.44935 0.0154 Uiso 1 4 calc R
H17 H 0.55178 0.66998 0.40976 0.0267 Uiso 1 4 calc R
H18 H 0.44304 0.61785 0.51151 0.0340 Uiso 1 4 calc R
H19 H 0.44731 0.67234 0.64873 0.0344 Uiso 1 4 calc R
H20 H 0.56045 0.78056 0.68236 0.0335 Uiso 1 4 calc R
H21 H 0.66803 0.83195 0.57962 0.0254 Uiso 1 4 calc R
H22 H 0.82882 0.68278 0.40761 0.0170 Uiso 1 4 calc R
H24 H 0.93013 0.56646 0.3661 0.0212 Uiso 1 4 calc R
H25 H 0.96097 0.44883 0.28366 0.0256 Uiso 1 4 calc R
H26 H 0.85371 0.41248 0.17242 0.0229 Uiso 1 4 calc R
H29A H 0.77823 0.41731 0.06128 0.0224 Uiso 1 4 calc R
H29B H 0.67657 0.43978 0.01401 0.0224 Uiso 1 4 calc R
H30A H 0.58788 0.35553 0.10555 0.0299 Uiso 1 4 calc R
H30B H 0.684 0.34008 0.16278 0.0299 Uiso 1 4 calc R
H30C H 0.67825 0.29982 0.07019 0.0299 Uiso 1 4 calc R
H32A H 0.73763 0.75977 -0.12287 0.0344 Uiso 1 4 calc R
H32B H 0.65135 0.71178 -0.1734 0.0344 Uiso 1 4 calc R
H32C H 0.75436 0.66432 -0.15562 0.0344 Uiso 1 4 calc R
H34A H 0.74841 0.83448 0.1425 0.0547 Uiso 1 4 calc R
H34B H 0.74859 0.73865 0.10779 0.0547 Uiso 1 4 calc R
H34C H 0.79486 0.81375 0.05193 0.0547 Uiso 1 4 calc R

loop_
_atom_site_aniso_label
_atom_site_aniso_U_11
_atom_site_aniso_U_22
_atom_site_aniso_U_33
_atom_site_aniso_U_12
_atom_site_aniso_U_13
_atom_site_aniso_U_23
Tb1 0.01335(11) 0.00815(11) 0.01225(10) -0.00074(9) -0.00063(9) 0.00010(9)
Cu1 0.0134(3) 0.0083(3) 0.0134(3) 0.0024(2) -0.0029(2) -0.0010(2)
O1 0.0157(19) 0.0073(16) 0.0152(17) 0.0012(13) -0.0029(13) 0.0006(13)
O2 0.0144(18) 0.0096(17) 0.0170(18) 0.0044(14) -0.0038(15) -0.0017(15)
O3 0.0182(19) 0.0100(17) 0.0151(17) 0.0037(14) -0.0004(14) -0.0006(14)
O4 0.0186(18) 0.0110(17) 0.0179(19) 0.0037(14) -0.0024(16) -0.0028(16)
O5 0.0199(19) 0.0180(19) 0.0191(18) -0.0001(17) -0.0003(17) 0.0008(15)
O6 0.0164(19) 0.021(2) 0.021(2) 0.0018(16) 0.0002(16) -0.0050(17)
O7 0.024(2) 0.044(3) 0.039(3) 0.002(2) 0.016(2) -0.015(2)
O8 0.024(2) 0.022(2) 0.0178(19) 0.0017(17) -0.0045(16) -0.0038(17)
O9 0.026(2) 0.0142(19) 0.0156(18) -0.0013(15) -0.0012(15) -0.0008(15)
O10 0.029(2) 0.037(3) 0.019(2) -0.005(2) -0.0053(18) -0.0093(19)
N1 0.013(2) 0.011(2) 0.013(2) 0.0010(16) -0.0031(17) -0.0006(17)
N2 0.014(2) 0.012(2) 0.014(2) 0.0004(16) -0.0012(16) -0.0004(17)
N3 0.022(2) 0.013(2) 0.025(3) -0.0020(19) 0.005(2) -0.003(2)
N4 0.020(2) 0.025(3) 0.012(2) -0.0053(19) 0.0016(17) -0.0019(19)
N5 0.020(2) 0.018(2) 0.022(3) -0.001(2) 0.002(2) -0.001(2)
N6 0.077(5) 0.061(5) 0.034(4) 0.001(4) -0.007(4) 0.008(3)
C1 0.011(2) 0.009(2) 0.015(2) -0.0008(16) 0.0001(19) 0.003(2)
C2 0.016(3) 0.011(2) 0.018(2) 0.000(2) -0.002(2) -0.0015(19)
C3 0.021(3) 0.017(3) 0.019(3) 0.000(2) -0.006(2) 0.001(2)
C4 0.026(3) 0.015(3) 0.024(3) 0.006(2) -0.011(2) 0.004(2)
C5 0.021(3) 0.011(2) 0.022(3) 0.005(2) -0.006(2) -0.000(2)
C6 0.014(2) 0.008(2) 0.015(2) 0.0003(18) -0.0005(17) 0.0017(19)
C7 0.013(2) 0.009(2) 0.015(2) -0.003(2) 0.0019(18) 0.0012(19)
C8 0.015(2) 0.010(2) 0.011(2) 0.0006(18) -0.0026(19) -0.0006(19)
C9 0.011(2) 0.010(2) 0.018(2) 0.0016(17) -0.002(2) -0.001(2)
C10 0.021(3) 0.018(3) 0.019(3) -0.001(2) 0.001(2) -0.003(2)
C11 0.023(3) 0.022(3) 0.026(3) -0.001(2) 0.008(2) 0.002(3)
C12 0.018(3) 0.020(3) 0.039(4) -0.005(2) 0.000(3) -0.000(3)
C13 0.023(3) 0.019(3) 0.030(3) -0.003(2) -0.006(2) -0.004(3)
C14 0.016(3) 0.017(3) 0.018(3) 0.002(2) -0.004(2) -0.003(2)
C15 0.016(3) 0.009(2) 0.013(2) 0.002(2) -0.0021(19) -0.0006(19)
C16 0.014(2) 0.012(2) 0.014(2) 0.003(2) 0.000(2) 0.003(2)
C17 0.023(3) 0.025(3) 0.019(3) -0.005(2) -0.001(2) 0.001(2)
C18 0.023(3) 0.027(3) 0.035(3) -0.005(2) 0.003(3) 0.006(3)
C19 0.027(3) 0.030(3) 0.029(3) 0.008(2) 0.009(2) 0.013(3)
C20 0.035(3) 0.028(3) 0.021(3) 0.011(2) 0.006(3) 0.007(3)
C21 0.028(3) 0.017(3) 0.018(3) 0.001(2) -0.001(2) -0.000(2)
C22 0.013(2) 0.013(2) 0.017(2) -0.0015(18) -0.001(2) 0.003(2)
C23 0.011(2) 0.012(3) 0.017(2) 0.000(2) 0.0013(18) 0.002(2)
C24 0.012(2) 0.018(3) 0.023(3) 0.002(2) -0.003(2) 0.000(2)
C25 0.014(3) 0.020(3) 0.030(3) 0.006(2) -0.002(2) -0.001(2)
C26 0.018(3) 0.015(3) 0.024(3) 0.005(2) 0.001(2) -0.004(2)
C27 0.014(2) 0.013(3) 0.015(2) -0.001(2) -0.000(2) 0.002(2)
C28 0.010(2) 0.011(2) 0.017(2) 0.0002(19) 0.0016(18) 0.004(2)
C29 0.025(3) 0.013(3) 0.018(3) 0.004(2) 0.002(2) -0.007(2)
C30 0.027(3) 0.014(3) 0.034(3) 0.001(2) 0.008(3) -0.006(2)
C31 0.015(3) 0.020(3) 0.025(3) -0.001(2) 0.001(2) 0.001(2)
C32 0.029(3) 0.032(3) 0.026(3) -0.007(3) 0.004(3) 0.006(3)
C33 0.066(5) 0.030(4) 0.022(4) -0.017(4) 0.010(3) -0.005(3)
C34 0.033(4) 0.052(5) 0.052(5) -0.023(3) 0.015(3) -0.021(4)

loop_
_atom_type_symbol
_atom_type_description
_atom_type_scat_dispersion_real
_atom_type_scat_dispersion_imag
_atom_type_scat_source
C C 0.0033 0.0016
;
International Tables for Crystallography
(Vol. C, Tables 4.2.6.8 and 6.1.1.4)
;
H H 0.0000 0.0000
;
International Tables for Crystallography
(Vol. C, Table 6.1.1.4)
;
Cu Cu 0.3201 1.2651
;
International Tables for Crystallography
(Vol. C, Tables 4.2.6.8 and 6.1.1.4)
;
N N 0.0061 0.0033
;
International Tables for Crystallography
(Vol. C, Tables 4.2.6.8 and 6.1.1.4)
;
O O 0.0106 0.0060
;
International Tables for Crystallography
(Vol. C, Tables 4.2.6.8 and 6.1.1.4)
;
Tb Tb -0.1723 4.1537
;
International Tables for Crystallography
(Vol. C, Tables 4.2.6.8 and 6.1.1.4)
;

loop_
_geom_angle_atom_site_label_1
_geom_angle_atom_site_label_2
_geom_angle_atom_site_label_3
_geom_angle
_geom_angle_publ_flag
_geom_angle_site_symmetry_1
_geom_angle_site_symmetry_3
Cu1 Tb1 O1 34.61(8) yes . .
Cu1 Tb1 O2 34.29(9) yes . .
Cu1 Tb1 O3 115.65(9) yes . 3_645
Cu1 Tb1 O4 94.70(8) yes . .
Cu1 Tb1 O5 55.22(9) yes . .
Cu1 Tb1 O6 90.45(9) yes . .
Cu1 Tb1 O8 129.71(9) yes . .
Cu1 Tb1 O9 160.81(9) yes . .
Cu1 Tb1 N3 72.07(9) yes . .
Cu1 Tb1 N4 151.83(10) yes . .
Cu1 Tb1 N5 91.07(11) yes . .
O1 Tb1 O2 65.35(12) yes . .
O1 Tb1 O3 142.34(12) yes . 3_645
O1 Tb1 O4 117.83(11) yes . .
O1 Tb1 O5 69.32(11) yes . .
O1 Tb1 O6 75.99(12) yes . .
O1 Tb1 O8 95.14(12) yes . .
O1 Tb1 O9 139.32(12) yes . .
O1 Tb1 N3 71.03(12) yes . .
O1 Tb1 N4 118.17(13) yes . .
O1 Tb1 N5 75.94(14) yes . .
O2 Tb1 O3 98.93(13) yes . 3_645
O2 Tb1 O4 61.01(12) yes . .
O2 Tb1 O5 71.91(13) yes . .
O2 Tb1 O6 119.86(13) yes . .
O2 Tb1 O8 153.86(13) yes . .
O2 Tb1 O9 133.68(12) yes . .
O2 Tb1 N3 96.14(13) yes . .
O2 Tb1 N4 152.27(13) yes . .
O2 Tb1 N5 86.56(14) yes . .
O3 Tb1 O4 76.15(12) yes 3_645 .
O3 Tb1 O5 73.30(12) yes 3_645 .
O3 Tb1 O6 84.59(13) yes 3_645 .
O3 Tb1 O8 106.91(13) yes 3_645 .
O3 Tb1 O9 76.81(13) yes 3_645 .
O3 Tb1 N3 77.45(13) yes 3_645 .
O3 Tb1 N4 91.93(13) yes 3_645 .
O3 Tb1 N5 139.73(14) yes 3_645 .
O4 Tb1 O5 117.69(12) yes . .
O4 Tb1 O6 160.42(12) yes . .
O4 Tb1 O8 121.27(12) yes . .
O4 Tb1 O9 73.44(12) yes . .
O4 Tb1 N3 141.27(12) yes . .
O4 Tb1 N4 97.60(12) yes . .
O4 Tb1 N5 71.90(13) yes . .
O5 Tb1 O6 51.61(13) yes . .
O5 Tb1 O8 119.09(13) yes . .
O5 Tb1 O9 143.67(12) yes . .
O5 Tb1 N3 25.86(13) yes . .
O5 Tb1 N4 135.81(13) yes . .
O5 Tb1 N5 144.30(14) yes . .
O6 Tb1 O8 67.58(13) yes . .
O6 Tb1 O9 105.78(13) yes . .
O6 Tb1 N3 25.76(13) yes . .
O6 Tb1 N4 86.37(13) yes . .
O6 Tb1 N5 126.96(14) yes . .
O8 Tb1 O9 52.10(13) yes . .
O8 Tb1 N3 93.31(13) yes . .
O8 Tb1 N4 25.98(13) yes . .
O8 Tb1 N5 71.25(15) yes . .
O9 Tb1 N3 126.51(13) yes . .
O9 Tb1 N4 26.12(13) yes . .
O9 Tb1 N5 71.10(14) yes . .
N3 Tb1 N4 111.15(13) yes . .
N3 Tb1 N5 142.00(14) yes . .
N4 Tb1 N5 69.09(14) yes . .
Tb1 Cu1 O1 46.36(11) yes . .
Tb1 Cu1 O2 42.51(11) yes . .
Tb1 Cu1 N1 139.98(13) yes . .
Tb1 Cu1 N2 130.70(13) yes . .
O1 Cu1 O2 83.86(15) yes . .
O1 Cu1 N1 98.07(17) yes . .
O1 Cu1 N2 175.79(17) yes . .
O2 Cu1 N1 177.38(17) yes . .
O2 Cu1 N2 92.30(17) yes . .
N1 Cu1 N2 85.71(18) yes . .
Tb1 O1 Cu1 99.03(14) yes . .
Tb1 O1 C1 134.8(3) yes . .
Cu1 O1 C1 123.5(3) yes . .
Tb1 O2 Cu1 103.20(15) yes . .
Tb1 O2 C28 130.2(3) yes . .
Cu1 O2 C28 126.5(3) yes . .
Tb1 O3 C7 177.0(3) yes 3_655 .
Tb1 O4 C27 116.1(3) yes . .
Tb1 O4 C29 125.0(3) yes . .
C27 O4 C29 117.8(4) yes . .
Tb1 O5 N3 93.3(3) yes . .
Tb1 O6 N3 99.3(3) yes . .
Tb1 O8 N4 97.3(3) yes . .
Tb1 O9 N4 94.6(3) yes . .
Cu1 N1 C7 126.0(4) yes . .
Cu1 N1 C8 115.9(3) yes . .
C7 N1 C8 117.9(4) yes . .
Cu1 N2 C15 112.9(3) yes . .
Cu1 N2 C22 125.7(4) yes . .
C15 N2 C22 121.3(4) yes . .
Tb1 N3 O5 60.9(3) yes . .
Tb1 N3 O6 55.0(2) yes . .
Tb1 N3 O7 176.5(4) yes . .
O5 N3 O6 115.8(4) yes . .
O5 N3 O7 122.6(5) yes . .
O6 N3 O7 121.6(5) yes . .
Tb1 N4 O8 56.7(2) yes . .
Tb1 N4 O9 59.2(2) yes . .
Tb1 N4 O10 178.0(4) yes . .
O8 N4 O9 115.9(4) yes . .
O8 N4 O10 121.8(5) yes . .
O9 N4 O10 122.3(5) yes . .
Tb1 N5 C31 168.3(4) yes . .
O1 C1 C2 117.0(4) yes . .
O1 C1 C6 123.9(5) yes . .
C2 C1 C6 119.1(4) yes . .
C1 C2 C3 121.7(5) yes . .
C2 C3 C4 119.4(5) yes . .
C3 C4 C5 119.5(5) yes . .
C4 C5 C6 122.8(5) yes . .
C1 C6 C5 117.4(5) yes . .
C1 C6 C7 126.3(4) yes . .
C5 C6 C7 116.2(4) yes . .
O3 C7 N1 121.2(4) yes . .
O3 C7 C6 117.8(4) yes . .
N1 C7 C6 120.9(4) yes . .
N1 C8 C9 113.6(4) yes . .
N1 C8 C15 108.6(4) yes . .
C9 C8 C15 111.3(4) yes . .
C8 C9 C10 123.8(5) yes . .
C8 C9 C14 117.0(5) yes . .
C10 C9 C14 119.2(5) yes . .
C9 C10 C11 120.1(5) yes . .
C10 C11 C12 121.0(6) yes . .
C11 C12 C13 119.4(5) yes . .
C12 C13 C14 119.8(6) yes . .
C9 C14 C13 120.6(5) yes . .
N2 C15 C8 108.9(4) yes . .
N2 C15 C16 110.4(4) yes . .
C8 C15 C16 112.0(4) yes . .
C15 C16 C17 123.4(5) yes . .
C15 C16 C21 118.4(5) yes . .
C17 C16 C21 118.1(5) yes . .
C16 C17 C18 121.4(5) yes . .
C17 C18 C19 120.0(6) yes . .
C18 C19 C20 119.4(6) yes . .
C19 C20 C21 119.7(6) yes . .
C16 C21 C20 121.4(5) yes . .
N2 C22 C23 125.6(5) yes . .
C22 C23 C24 118.6(5) yes . .
C22 C23 C28 122.7(5) yes . .
C24 C23 C28 118.6(5) yes . .
C23 C24 C25 120.7(5) yes . .
C24 C25 C26 120.9(5) yes . .
C25 C26 C27 119.3(5) yes . .
O4 C27 C26 126.0(5) yes . .
O4 C27 C28 113.0(4) yes . .
C26 C27 C28 120.9(5) yes . .
O2 C28 C23 123.6(5) yes . .
O2 C28 C27 116.8(4) yes . .
C23 C28 C27 119.6(5) yes . .
O4 C29 C30 111.8(5) yes . .
N5 C31 C32 178.3(6) yes . .
N6 C33 C34 179.0(8) yes . .
C1 C2 H2 119.152 no . .
C3 C2 H2 119.150 no . .
C2 C3 H3 120.279 no . .
C4 C3 H3 120.280 no . .
C3 C4 H4 120.248 no . .
C5 C4 H4 120.253 no . .
C4 C5 H5 118.592 no . .
C6 C5 H5 118.596 no . .
N1 C8 H8 107.702 no . .
C9 C8 H8 107.707 no . .
C15 C8 H8 107.699 no . .
C9 C10 H10 119.925 no . .
C11 C10 H10 119.929 no . .
C10 C11 H11 119.514 no . .
C12 C11 H11 119.520 no . .
C11 C12 H12 120.299 no . .
C13 C12 H12 120.310 no . .
C12 C13 H13 120.122 no . .
C14 C13 H13 120.120 no . .
C9 C14 H14 119.715 no . .
C13 C14 H14 119.712 no . .
N2 C15 H15 108.491 no . .
C8 C15 H15 108.486 no . .
C16 C15 H15 108.480 no . .
C16 C17 H17 119.281 no . .
C18 C17 H17 119.301 no . .
C17 C18 H18 120.000 no . .
C19 C18 H18 119.995 no . .
C18 C19 H19 120.289 no . .
C20 C19 H19 120.293 no . .
C19 C20 H20 120.163 no . .
C21 C20 H20 120.163 no . .
C16 C21 H21 119.316 no . .
C20 C21 H21 119.313 no . .
N2 C22 H22 117.213 no . .
C23 C22 H22 117.228 no . .
C23 C24 H24 119.645 no . .
C25 C24 H24 119.620 no . .
C24 C25 H25 119.574 no . .
C26 C25 H25 119.575 no . .
C25 C26 H26 120.373 no . .
C27 C26 H26 120.360 no . .
O4 C29 H29A 109.258 no . .
O4 C29 H29B 109.257 no . .
C30 C29 H29A 109.248 no . .
C30 C29 H29B 109.246 no . .
H29A C29 H29B 107.928 no . .
C29 C30 H30A 109.478 no . .
C29 C30 H30B 109.473 no . .
C29 C30 H30C 109.466 no . .
H30A C30 H30B 109.469 no . .
H30A C30 H30C 109.475 no . .
H30B C30 H30C 109.467 no . .
C31 C32 H32A 109.478 no . .
C31 C32 H32B 109.473 no . .
C31 C32 H32C 109.470 no . .
H32A C32 H32B 109.461 no . .
H32A C32 H32C 109.473 no . .
H32B C32 H32C 109.473 no . .
C33 C34 H34A 109.470 no . .
C33 C34 H34B 109.481 no . .
C33 C34 H34C 109.469 no . .
H34A C34 H34B 109.475 no . .
H34A C34 H34C 109.467 no . .
H34B C34 H34C 109.465 no . .

loop_
_geom_bond_atom_site_label_1
_geom_bond_atom_site_label_2
_geom_bond_distance
_geom_bond_publ_flag
_geom_bond_site_symmetry_2
Tb1 Cu1 3.3112(9) yes .
Tb1 O1 2.426(4) yes .
Tb1 O2 2.298(4) yes .
Tb1 O3 2.216(4) yes 3_645
Tb1 O4 2.665(3) yes .
Tb1 O5 2.534(4) yes .
Tb1 O6 2.403(4) yes .
Tb1 O8 2.427(4) yes .
Tb1 O9 2.484(4) yes .
Tb1 N3 2.896(5) yes .
Tb1 N4 2.881(5) yes .
Tb1 N5 2.561(5) yes .
Cu1 O1 1.904(3) yes .
Cu1 O2 1.916(4) yes .
Cu1 N1 1.889(4) yes .
Cu1 N2 1.922(4) yes .
O1 C1 1.341(6) yes .
O2 C28 1.327(6) yes .
O3 C7 1.271(6) yes .
O4 C27 1.381(6) yes .
O4 C29 1.453(6) yes .
O5 N3 1.265(6) yes .
O6 N3 1.275(6) yes .
O7 N3 1.214(7) yes .
O8 N4 1.272(6) yes .
O9 N4 1.272(6) yes .
O10 N4 1.221(6) yes .
N1 C7 1.317(6) yes .
N1 C8 1.470(6) yes .
N2 C15 1.463(7) yes .
N2 C22 1.287(6) yes .
N5 C31 1.140(8) yes .
N6 C33 1.134(12) yes .
C1 C2 1.406(8) yes .
C1 C6 1.412(7) yes .
C2 C3 1.384(7) yes .
C3 C4 1.384(8) yes .
C4 C5 1.378(8) yes .
C5 C6 1.404(7) yes .
C6 C7 1.492(7) yes .
C8 C9 1.526(7) yes .
C8 C15 1.561(7) yes .
C9 C10 1.369(8) yes .
C9 C14 1.396(8) yes .
C10 C11 1.389(8) yes .
C11 C12 1.377(9) yes .
C12 C13 1.382(9) yes .
C13 C14 1.389(8) yes .
C15 C16 1.513(7) yes .
C16 C17 1.370(8) yes .
C16 C21 1.394(8) yes .
C17 C18 1.388(9) yes .
C18 C19 1.385(9) yes .
C19 C20 1.387(9) yes .
C20 C21 1.383(8) yes .
C22 C23 1.438(7) yes .
C23 C24 1.405(7) yes .
C23 C28 1.405(7) yes .
C24 C25 1.361(8) yes .
C25 C26 1.402(8) yes .
C26 C27 1.369(8) yes .
C27 C28 1.400(7) yes .
C29 C30 1.487(8) yes .
C31 C32 1.445(9) yes .
C33 C34 1.444(11) yes .
C2 H2 0.950 no .
C3 H3 0.950 no .
C4 H4 0.950 no .
C5 H5 0.950 no .
C8 H8 1.000 no .
C10 H10 0.950 no .
C11 H11 0.950 no .
C12 H12 0.950 no .
C13 H13 0.950 no .
C14 H14 0.950 no .
C15 H15 1.000 no .
C17 H17 0.950 no .
C18 H18 0.950 no .
C19 H19 0.950 no .
C20 H20 0.950 no .
C21 H21 0.950 no .
C22 H22 0.950 no .
C24 H24 0.950 no .
C25 H25 0.950 no .
C26 H26 0.950 no .
C29 H29A 0.990 no .
C29 H29B 0.990 no .
C30 H30A 0.980 no .
C30 H30B 0.980 no .
C30 H30C 0.980 no .
C32 H32A 0.980 no .
C32 H32B 0.980 no .
C32 H32C 0.980 no .
C34 H34A 0.980 no .
C34 H34B 0.980 no .
C34 H34C 0.980 no .

loop_
_geom_contact_atom_site_label_1
_geom_contact_atom_site_label_2
_geom_contact_distance
_geom_contact_publ_flag
_geom_contact_site_symmetry_2
Cu1 C6 3.216(5) no .
Cu1 C16 3.600(5) no .
Cu1 C17 3.529(6) no .
Cu1 C23 3.278(5) no .
O1 C7 3.046(6) no .
O2 C22 2.920(7) no .
O2 C26 3.587(7) no .
O3 C5 2.711(6) no .
O3 C8 2.674(6) no .
O3 C9 3.130(6) no .
O3 C10 3.432(7) no .
O3 C30 3.385(7) no 3_655
O5 C5 3.278(7) no 3_645
O5 C17 3.356(7) no .
O6 C1 3.350(6) no .
O6 C2 3.552(6) no .
O6 C9 3.469(6) no 3_645
O6 C10 3.361(7) no 3_645
O6 C11 3.426(7) no 3_645
O6 C12 3.598(7) no 3_645
O7 C11 3.351(8) no 3_645
O7 C30 3.195(8) no 3_655
O8 C2 3.302(6) no .
O8 C14 3.447(7) no 3_645
O8 C31 3.559(7) no .
O9 C8 3.350(6) no 3_645
O9 C29 3.042(7) no .
O9 C30 3.439(7) no .
O10 C14 3.446(7) no 3_645
N1 C1 3.009(7) no .
N1 C10 2.895(7) no .
N1 C16 3.309(7) no .
N2 C9 3.342(6) no .
N2 C17 2.849(7) no .
N2 C28 2.950(7) no .
N3 C10 3.554(7) no 3_645
N4 C14 3.354(7) no 3_645
C1 C4 2.803(7) no .
C2 C5 2.742(7) no .
C3 C6 2.820(7) no .
C5 C28 3.585(7) no 3_655
C7 C9 3.121(7) no .
C7 C10 3.283(7) no .
C7 C30 3.457(8) no 3_655
C8 C17 3.436(8) no .
C8 C21 3.291(7) no .
C9 C12 2.785(7) no .
C10 C13 2.770(9) no .
C10 C15 3.574(8) no .
C11 C14 2.748(8) no .
C14 C15 3.127(7) no .
C16 C19 2.795(8) no .
C16 C22 3.194(7) no .
C17 C20 2.760(9) no .
C17 C22 3.535(8) no .
C18 C21 2.751(9) no .
C23 C26 2.798(8) no .
C24 C27 2.769(8) no .
C25 C28 2.774(7) no .
C26 C29 2.870(8) no .
C26 C30 3.408(8) no .
C27 C30 3.188(8) no .
Cu1 C34 3.262(8) no .
O1 C34 3.351(8) no .
O2 C34 3.474(8) no .
O6 C32 3.271(7) no 2_465
O7 C21 3.417(7) no 2_466
O7 C32 3.488(8) no 2_465
O8 N6 3.536(8) no 2_465
O8 C33 3.077(8) no 2_465
O8 C34 3.029(8) no 2_465
O9 C24 3.435(7) no 4_664
O10 C11 3.277(8) no 2_465
O10 C24 3.343(7) no 4_664
O10 C25 3.345(7) no 4_664
O10 C33 3.266(8) no 2_465
O10 C34 3.333(9) no 2_465
N4 C33 3.501(9) no 2_465
N4 C34 3.595(9) no 2_465
N5 C34 3.442(9) no .
N6 O8 3.536(8) no 2_565
N6 C19 3.507(9) no 2_566
N6 C20 3.417(10) no 2_566
N6 C31 3.560(10) no 2_565
N6 C32 3.452(11) no 2_565
C3 C31 3.427(8) no 2_465
C3 C32 3.562(8) no 2_465
C11 O10 3.277(8) no 2_565
C11 C25 3.585(8) no 3_755
C19 N6 3.507(9) no 2_466
C19 C22 3.488(8) no 2_466
C20 N6 3.417(10) no 2_466
C21 O7 3.417(7) no 2_566
C22 C19 3.488(8) no 2_566
C24 O9 3.435(7) no 4_665
C24 O10 3.343(7) no 4_665
C25 O10 3.345(7) no 4_665
C25 C11 3.585(8) no 3_745
C31 N6 3.560(10) no 2_465
C31 C3 3.427(8) no 2_565
C31 C34 3.592(10) no .
C32 O6 3.271(7) no 2_565
C32 O7 3.488(8) no 2_565
C32 N6 3.452(11) no 2_465
C32 C3 3.562(8) no 2_565
C33 O8 3.077(8) no 2_565
C33 O10 3.266(8) no 2_565
C33 N4 3.501(9) no 2_565
C34 Cu1 3.262(8) no .
C34 O1 3.351(8) no .
C34 O2 3.474(8) no .
C34 O8 3.029(8) no 2_565
C34 O10 3.333(9) no 2_565
C34 N4 3.595(9) no 2_565
C34 N5 3.442(9) no .
C34 C31 3.592(10) no .
Tb1 H2 3.3598 no .
Tb1 H5 3.2854 no 3_645
Cu1 H8 3.5627 no .
Cu1 H10 3.5213 no .
Cu1 H17 2.8565 no .
O1 H2 2.5048 no .
O2 H5 2.7596 no 3_645
O2 H17 3.4664 no .
O3 H5 2.3471 no .
O3 H8 2.4183 no .
O3 H10 3.2793 no .
O3 H30A 2.7191 no 3_655
O3 H30B 3.4509 no 3_655
O4 H5 3.4538 no 3_645
O4 H26 2.6787 no .
O4 H30A 2.6931 no .
O4 H30B 2.5879 no .
O4 H30C 3.2683 no .
O5 H5 2.5430 no 3_645
O5 H17 2.4855 no .
O6 H2 3.4143 no .
O7 H11 3.1835 no 3_645
O7 H30A 3.5329 no 3_655
O7 H30B 2.6884 no 3_655
O7 H30C 2.9172 no 3_655
O8 H2 2.5083 no .
O8 H8 3.5652 no 3_645
O8 H14 3.2798 no 3_645
O9 H8 2.3839 no 3_645
O9 H14 3.4445 no 3_645
O9 H29B 2.4529 no .
O9 H30A 2.8832 no .
O10 H8 3.3792 no 3_645
O10 H14 2.7246 no 3_645
O10 H21 3.1497 no 3_645
N1 H10 2.5596 no .
N1 H15 3.2460 no .
N1 H17 3.4120 no .
N1 H30A 2.9578 no 3_655
N2 H8 3.2312 no .
N2 H17 2.5394 no .
N3 H17 3.4798 no .
N3 H30B 3.3773 no 3_655
N4 H8 2.9050 no 3_645
N4 H14 2.8964 no 3_645
N4 H29B 3.5885 no .
N5 H2 2.9232 no .
N5 H29B 3.3175 no .
N5 H32A 3.0478 no .
N5 H32B 3.0520 no .
N5 H32C 3.0644 no .
N6 H34A 3.0514 no .
N6 H34B 3.0500 no .
N6 H34C 3.0413 no .
C1 H3 3.2916 no .
C1 H5 3.2635 no .
C2 H4 3.2508 no .
C3 H5 3.2363 no .
C4 H2 3.2440 no .
C4 H17 3.4174 no 3_655
C4 H18 3.5644 no 3_655
C5 H3 3.2459 no .
C5 H17 3.4291 no 3_655
C6 H2 3.2840 no .
C6 H4 3.2946 no .
C6 H10 3.5942 no .
C6 H30A 3.5630 no 3_655
C6 H30B 3.4953 no 3_655
C7 H5 2.5688 no .
C7 H8 2.5274 no .
C7 H10 2.8606 no .
C7 H30A 2.7421 no 3_655
C7 H30B 3.3431 no 3_655
C8 H10 2.7295 no .
C8 H14 2.6152 no .
C8 H17 3.5194 no .
C8 H21 3.2677 no .
C8 H30A 3.2456 no 3_655
C9 H11 3.2435 no .
C9 H13 3.2760 no .
C9 H15 2.5122 no .
C10 H8 3.2154 no .
C10 H12 3.2643 no .
C10 H14 3.2416 no .
C10 H15 3.5640 no .
C11 H13 3.2422 no .
C12 H10 3.2603 no .
C12 H14 3.2531 no .
C13 H11 3.2393 no .
C14 H8 2.6420 no .
C14 H10 3.2469 no .
C14 H12 3.2578 no .
C14 H15 2.7142 no .
C14 H21 3.4768 no .
C15 H14 3.0012 no .
C15 H17 2.7039 no .
C15 H21 2.6283 no .
C15 H22 2.5190 no .
C16 H8 2.5133 no .
C16 H18 3.2578 no .
C16 H20 3.2766 no .
C16 H22 3.2486 no .
C16 H30A 3.5316 no 3_655
C17 H4 3.1733 no 3_645
C17 H8 3.3881 no .
C17 H15 3.2688 no .
C17 H19 3.2612 no .
C17 H21 3.2288 no .
C17 H30A 3.3856 no 3_655
C17 H30C 3.5997 no 3_655
C18 H4 3.4115 no 3_645
C18 H20 3.2532 no .
C18 H30C 3.4814 no 3_655
C19 H17 3.2546 no .
C19 H21 3.2492 no .
C20 H18 3.2525 no .
C21 H8 2.9448 no .
C21 H14 3.3948 no .
C21 H15 2.5971 no .
C21 H17 3.2322 no .
C21 H19 3.2546 no .
C22 H4 3.5952 no 3_645
C22 H15 2.5119 no .
C22 H17 3.2394 no .
C22 H24 2.6011 no .
C23 H4 3.5532 no 3_645
C23 H5 3.4679 no 3_645
C23 H25 3.2597 no .
C24 H22 2.5751 no .
C24 H26 3.2569 no .
C26 H24 3.2582 no .
C26 H29A 2.5389 no .
C26 H30B 2.9296 no .
C27 H5 3.2453 no 3_645
C27 H25 3.2457 no .
C27 H29A 2.5253 no .
C27 H29B 3.2061 no .
C27 H30B 2.9212 no .
C28 H5 2.8614 no 3_645
C28 H22 3.3217 no .
C28 H24 3.2759 no .
C28 H26 3.2681 no .
C29 H26 2.5789 no .
C30 H26 2.9891 no .
C31 H2 3.2614 no .
H2 H3 2.3257 no .
H3 H4 2.3412 no .
H4 H5 2.3112 no .
H4 H17 2.9253 no 3_655
H4 H18 3.3471 no 3_655
H5 H17 2.9286 no 3_655
H8 H10 3.4705 no .
H8 H14 2.5069 no .
H8 H15 2.6100 no .
H8 H21 2.9270 no .
H8 H30A 2.6496 no 3_655
H10 H11 2.3311 no .
H11 H12 2.3245 no .
H12 H13 2.3384 no .
H13 H14 2.3366 no .
H14 H15 2.5507 no .
H14 H21 2.6674 no .
H15 H17 3.5463 no .
H15 H21 2.4175 no .
H15 H22 2.2709 no .
H17 H18 2.3283 no .
H17 H30A 3.4741 no 3_655
H18 H19 2.3389 no .
H18 H30C 3.5348 no 3_655
H19 H20 2.3431 no .
H20 H21 2.3254 no .
H22 H24 2.3718 no .
H24 H25 2.2990 no .
H25 H26 2.3511 no .
H26 H29A 2.0367 no .
H26 H29B 3.4923 no .
H26 H30B 2.5582 no .
H26 H30C 3.3679 no .
H29A H30A 2.8308 no .
H29A H30B 2.3815 no .
H29A H30C 2.2870 no .
H29B H30A 2.2984 no .
H29B H30B 2.8324 no .
H29B H30C 2.3689 no .
Cu1 H34A 2.8400 no .
Cu1 H34B 2.8763 no .
O1 H34A 3.0203 no .
O1 H34B 2.8049 no .
O2 H34A 3.5962 no .
O2 H34B 2.6799 no .
O4 H3 3.4260 no 2_565
O4 H4 3.5555 no 2_565
O6 H32A 2.4184 no 2_465
O6 H32C 3.3797 no 2_465
O7 H20 3.4600 no 2_466
O7 H21 2.7700 no 2_466
O7 H32A 3.0715 no 2_465
O7 H32B 3.3861 no 2_465
O7 H32C 3.4385 no 2_465
O8 H34A 3.4688 no 2_465
O8 H34C 2.2877 no 2_465
O9 H24 2.6483 no 4_664
O10 H10 3.2569 no 2_465
O10 H11 2.5065 no 2_465
O10 H24 2.7023 no 4_664
O10 H25 2.7067 no 4_664
O10 H34A 3.1834 no 2_465
O10 H34C 3.0383 no 2_465
N1 H34A 3.1981 no .
N2 H19 3.4996 no 2_566
N3 H32A 3.0812 no 2_465
N4 H24 2.9611 no 4_664
N4 H25 3.2781 no 4_664
N4 H34C 3.0360 no 2_465
N5 H3 3.3901 no 2_565
N5 H34B 2.6228 no .
N5 H34C 3.4480 no .
N6 H2 3.1362 no 2_565
N6 H3 3.4321 no 2_565
N6 H12 2.9868 no 3_745
N6 H19 2.9213 no 2_566
N6 H20 2.7337 no 2_566
N6 H25 3.1153 no 3_755
N6 H32B 2.6408 no 2_565
C1 H13 3.4312 no 4_674
C1 H32C 3.3632 no 2_465
C1 H34A 3.3396 no .
C1 H34B 3.5764 no .
C2 H13 3.1050 no 4_674
C2 H32A 3.4329 no 2_465
C2 H32C 3.2473 no 2_465
C2 H34C 3.4519 no 2_465
C3 H12 3.3809 no 4_674
C3 H13 3.1149 no 4_674
C3 H32C 3.0907 no 2_465
C3 H34B 3.5472 no 2_465
C4 H13 3.4286 no 4_674
C4 H29A 3.2649 no 2_465
C4 H32C 3.0219 no 2_465
C5 H32C 3.1348 no 2_465
C6 H32C 3.3426 no 2_465
C9 H18 3.5553 no 2_566
C9 H19 3.4178 no 2_566
C10 H19 3.3914 no 2_566
C10 H34A 3.1495 no .
C11 H19 3.5843 no 2_566
C11 H25 3.1120 no 3_755
C12 H25 3.5696 no 3_755
C12 H32A 3.2237 no 4_675
C12 H32B 3.5879 no 4_675
C13 H18 2.9158 no 2_566
C13 H32A 3.4705 no 4_675
C13 H34C 3.5037 no 4_675
C14 H18 2.8768 no 2_566
C15 H30C 3.2829 no 4_665
C16 H29A 3.2606 no 4_665
C16 H30C 3.1441 no 4_665
C17 H29A 3.2231 no 4_665
C18 H15 3.2019 no 2_466
C18 H22 3.4285 no 2_466
C18 H26 3.3522 no 4_665
C18 H29A 3.4167 no 4_665
C19 H15 3.2917 no 2_466
C19 H22 2.9330 no 2_466
C19 H26 2.8655 no 4_665
C20 H22 3.2791 no 2_466
C20 H24 3.2575 no 2_466
C20 H26 3.0068 no 4_665
C20 H32B 3.4805 no 1_556
C21 H26 3.5835 no 4_665
C21 H29A 3.4859 no 4_665
C21 H30C 3.0183 no 4_665
C22 H19 3.2365 no 2_566
C22 H29A 3.5970 no 4_665
C22 H29B 3.0710 no 4_665
C22 H30C 3.3742 no 4_665
C23 H29B 3.4000 no 4_665
C24 H11 3.4115 no 3_745
C24 H20 3.5071 no 2_566
C24 H29B 3.1805 no 4_665
C25 H11 3.2055 no 3_745
C25 H12 3.5166 no 3_745
C25 H32B 3.2668 no 4_665
C25 H32C 3.3554 no 4_665
C26 H32B 3.3304 no 4_665
C26 H32C 3.2253 no 4_665
C27 H3 3.3488 no 2_565
C28 H34B 3.1624 no .
C29 H4 2.9838 no 2_565
C29 H22 3.1332 no 4_664
C30 H22 3.1748 no 4_664
C31 H3 3.3443 no 2_565
C31 H34B 2.9895 no .
C31 H34C 3.2835 no .
C32 H12 3.5435 no 4_674
C32 H25 3.5469 no 4_664
C33 H2 2.9670 no 2_565
C33 H3 3.1164 no 2_565
C33 H10 3.5090 no .
C33 H19 3.4328 no 2_566
C33 H25 3.5851 no 3_755
C34 H2 3.3267 no 2_565
C34 H3 3.2776 no 2_565
C34 H10 3.1975 no .
H2 N6 3.1362 no 2_465
H2 C33 2.9670 no 2_465
H2 C34 3.3267 no 2_465
H2 H12 3.5101 no 4_674
H2 H13 3.4265 no 4_674
H2 H32A 3.5719 no 2_465
H2 H34B 3.5753 no 2_465
H2 H34C 2.8952 no 2_465
H3 O4 3.4260 no 2_465
H3 N5 3.3901 no 2_465
H3 N6 3.4321 no 2_465
H3 C27 3.3488 no 2_465
H3 C31 3.3443 no 2_465
H3 C33 3.1164 no 2_465
H3 C34 3.2776 no 2_465
H3 H12 3.0451 no 4_674
H3 H13 3.4433 no 4_674
H3 H29A 3.4303 no 2_465
H3 H32C 3.5600 no 2_465
H3 H34B 2.8722 no 2_465
H3 H34C 3.3296 no 2_465
H4 O4 3.5555 no 2_465
H4 C29 2.9838 no 2_465
H4 H29A 2.3951 no 2_465
H4 H29B 2.7892 no 2_465
H4 H32C 3.4460 no 2_465
H10 O10 3.2569 no 2_565
H10 C33 3.5090 no .
H10 C34 3.1975 no .
H10 H34A 2.3048 no .
H11 O10 2.5065 no 2_565
H11 C24 3.4115 no 3_755
H11 C25 3.2055 no 3_755
H11 H20 3.0140 no 4_674
H11 H21 3.1451 no 4_674
H11 H24 3.1523 no 3_755
H11 H25 2.7562 no 3_755
H12 N6 2.9868 no 3_755
H12 C3 3.3809 no 4_675
H12 C25 3.5166 no 3_755
H12 C32 3.5435 no 4_675
H12 H2 3.5101 no 4_675
H12 H3 3.0451 no 4_675
H12 H20 3.2707 no 4_674
H12 H25 3.5708 no 3_755
H12 H32A 3.1665 no 4_675
H12 H32B 3.1343 no 4_675
H13 C1 3.4312 no 4_675
H13 C2 3.1050 no 4_675
H13 C3 3.1149 no 4_675
H13 C4 3.4286 no 4_675
H13 H2 3.4265 no 4_675
H13 H3 3.4433 no 4_675
H13 H18 3.0133 no 2_566
H13 H32A 3.5729 no 4_675
H13 H34A 3.3623 no 4_675
H13 H34C 3.1289 no 4_675
H14 H18 2.9492 no 2_566
H15 C18 3.2019 no 2_566
H15 C19 3.2917 no 2_566
H15 H18 2.8508 no 2_566
H15 H19 3.0261 no 2_566
H15 H30C 2.6890 no 4_665
H17 H29A 3.5915 no 4_665
H18 C9 3.5553 no 2_466
H18 C13 2.9158 no 2_466
H18 C14 2.8768 no 2_466
H18 H13 3.0133 no 2_466
H18 H14 2.9492 no 2_466
H18 H15 2.8508 no 2_466
H19 N2 3.4996 no 2_466
H19 N6 2.9213 no 2_466
H19 C9 3.4178 no 2_466
H19 C10 3.3914 no 2_466
H19 C11 3.5843 no 2_466
H19 C22 3.2365 no 2_466
H19 C33 3.4328 no 2_466
H19 H15 3.0261 no 2_466
H19 H22 2.9174 no 2_466
H19 H25 3.1175 no 4_665
H19 H26 3.0171 no 4_665
H20 O7 3.4600 no 2_566
H20 N6 2.7337 no 2_466
H20 C24 3.5071 no 2_466
H20 H11 3.0140 no 4_675
H20 H12 3.2707 no 4_675
H20 H22 3.4804 no 2_466
H20 H24 3.0710 no 2_466
H20 H26 3.2446 no 4_665
H20 H32B 2.8104 no 1_556
H21 O7 2.7700 no 2_566
H21 H11 3.1451 no 4_675
H21 H30C 2.9300 no 4_665
H22 C18 3.4285 no 2_566
H22 C19 2.9330 no 2_566
H22 C20 3.2791 no 2_566
H22 C29 3.1332 no 4_665
H22 C30 3.1748 no 4_665
H22 H19 2.9174 no 2_566
H22 H20 3.4804 no 2_566
H22 H29A 3.2382 no 4_665
H22 H29B 2.5588 no 4_665
H22 H30A 3.3879 no 4_665
H22 H30C 2.5948 no 4_665
H24 O9 2.6483 no 4_665
H24 O10 2.7023 no 4_665
H24 N4 2.9611 no 4_665
H24 C20 3.2575 no 2_566
H24 H11 3.1523 no 3_745
H24 H20 3.0710 no 2_566
H24 H29B 2.7534 no 4_665
H25 O10 2.7067 no 4_665
H25 N4 3.2781 no 4_665
H25 N6 3.1153 no 3_745
H25 C11 3.1120 no 3_745
H25 C12 3.5696 no 3_745
H25 C32 3.5469 no 4_665
H25 C33 3.5851 no 3_745
H25 H11 2.7562 no 3_745
H25 H12 3.5708 no 3_745
H25 H19 3.1175 no 4_664
H25 H32B 3.0165 no 4_665
H25 H32C 3.5354 no 4_665
H26 C18 3.3522 no 4_664
H26 C19 2.8655 no 4_664
H26 C20 3.0068 no 4_664
H26 C21 3.5835 no 4_664
H26 H19 3.0171 no 4_664
H26 H20 3.2446 no 4_664
H26 H32B 3.1276 no 4_665
H26 H32C 3.3183 no 4_665
H29A C4 3.2649 no 2_565
H29A C16 3.2606 no 4_664
H29A C17 3.2231 no 4_664
H29A C18 3.4167 no 4_664
H29A C21 3.4859 no 4_664
H29A C22 3.5970 no 4_664
H29A H3 3.4303 no 2_565
H29A H4 2.3951 no 2_565
H29A H17 3.5915 no 4_664
H29A H22 3.2382 no 4_664
H29B C22 3.0710 no 4_664
H29B C23 3.4000 no 4_664
H29B C24 3.1805 no 4_664
H29B H4 2.7892 no 2_565
H29B H22 2.5588 no 4_664
H29B H24 2.7534 no 4_664
H30A H22 3.3879 no 4_664
H30B H32B 3.5125 no 4_665
H30B H32C 2.9986 no 4_665
H30C C15 3.2829 no 4_664
H30C C16 3.1441 no 4_664
H30C C21 3.0183 no 4_664
H30C C22 3.3742 no 4_664
H30C H15 2.6890 no 4_664
H30C H21 2.9300 no 4_664
H30C H22 2.5948 no 4_664
H32A O6 2.4184 no 2_565
H32A O7 3.0715 no 2_565
H32A N3 3.0812 no 2_565
H32A C2 3.4329 no 2_565
H32A C12 3.2237 no 4_674
H32A C13 3.4705 no 4_674
H32A H2 3.5719 no 2_565
H32A H12 3.1665 no 4_674
H32A H13 3.5729 no 4_674
H32A H34C 2.9997 no .
H32B O7 3.3861 no 2_565
H32B N6 2.6408 no 2_465
H32B C12 3.5879 no 4_674
H32B C20 3.4805 no 1_554
H32B C25 3.2668 no 4_664
H32B C26 3.3304 no 4_664
H32B H12 3.1343 no 4_674
H32B H20 2.8104 no 1_554
H32B H25 3.0165 no 4_664
H32B H26 3.1276 no 4_664
H32B H30B 3.5125 no 4_664
H32C O6 3.3797 no 2_565
H32C O7 3.4385 no 2_565
H32C C1 3.3632 no 2_565
H32C C2 3.2473 no 2_565
H32C C3 3.0907 no 2_565
H32C C4 3.0219 no 2_565
H32C C5 3.1348 no 2_565
H32C C6 3.3426 no 2_565
H32C C25 3.3554 no 4_664
H32C C26 3.2253 no 4_664
H32C H3 3.5600 no 2_565
H32C H4 3.4460 no 2_565
H32C H25 3.5354 no 4_664
H32C H26 3.3183 no 4_664
H32C H30B 2.9986 no 4_664
H34A Cu1 2.8400 no .
H34A O1 3.0203 no .
H34A O2 3.5962 no .
H34A O8 3.4688 no 2_565
H34A O10 3.1834 no 2_565
H34A N1 3.1981 no .
H34A C1 3.3396 no .
H34A C10 3.1495 no .
H34A H10 2.3048 no .
H34A H13 3.3623 no 4_674
H34B Cu1 2.8763 no .
H34B O1 2.8049 no .
H34B O2 2.6799 no .
H34B N5 2.6228 no .
H34B C1 3.5764 no .
H34B C3 3.5472 no 2_565
H34B C28 3.1624 no .
H34B C31 2.9895 no .
H34B H2 3.5753 no 2_565
H34B H3 2.8722 no 2_565
H34C O8 2.2877 no 2_565
H34C O10 3.0383 no 2_565
H34C N4 3.0360 no 2_565
H34C N5 3.4480 no .
H34C C2 3.4519 no 2_565
H34C C13 3.5037 no 4_674
H34C C31 3.2835 no .
H34C H2 2.8952 no 2_565
H34C H3 3.3296 no 2_565
H34C H13 3.1289 no 4_674
H34C H32A 2.9997 no .
